data_7055858
loop_
_publ_author_name
'Cheng, Meiling'
'Sun, Lin'
'Han, Wei'
'Wang, Shen'
'Liu, Qi'
'Sun, Xiaoqiang'
'Xi, Haitao'

_publ_section_title
;
 Effect of N ancillary ligands on the structure, nuclearity and magnetic
 behavior of Cu(ii)--pyrazolecarboxylate complexes
;
_journal_issue 12
_journal_name_full 'New J. Chem.'
_journal_page_first 10504
_journal_paper_doi 10.1039/C6NJ02338J
_journal_volume 40
_journal_year 2016
_chemical_formula_sum 'C20 H20 Cu2 N6 O11'
_chemical_formula_weight 647.50
_chemical_name_systematic
;
 ?
;
_space_group_crystal_system triclinic
_space_group_IT_number 2
_space_group_name_Hall '-P 1'
_space_group_name_H-M_alt 'P -1'
_symmetry_space_group_name_Hall '-P 1'
_symmetry_space_group_name_H-M 'P -1'
_atom_sites_solution_hydrogens mixed
_audit_block_doi 10.5517/ccdc.csd.cc1m5chn
_audit_creation_method SHELXL-2013
_audit_update_record
;
2016-10-26 deposited with the CCDC.
2016-11-02 downloaded from the CCDC.
;
_cell_angle_alpha 95.150(4)
_cell_angle_beta 95.809(4)
_cell_angle_gamma 105.873(4)
_cell_formula_units_Z 1
_cell_length_a 7.0667(15)
_cell_length_b 9.232(2)
_cell_length_c 11.548(3)
_cell_measurement_reflns_used 2553
_cell_measurement_temperature 293(2)
_cell_measurement_theta_max 27.732
_cell_measurement_theta_min 2.311
_cell_volume 715.5(3)
_computing_structure_refinement 'SHELXL-2013 (Sheldrick, 2013)'
_diffrn_ambient_temperature 293(2)
_diffrn_measured_fraction_theta_full 0.985
_diffrn_measured_fraction_theta_max 0.916
_diffrn_measurement_device_type 'Bruker Smart Apex CCD'
_diffrn_measurement_method 'phi and omega scans'
_diffrn_radiation_type MoK\a
_diffrn_radiation_wavelength 0.71073
_diffrn_reflns_av_R_equivalents 0.0294
_diffrn_reflns_av_unetI/netI 0.0539
_diffrn_reflns_Laue_measured_fraction_full 0.985
_diffrn_reflns_Laue_measured_fraction_max 0.916
_diffrn_reflns_limit_h_max 8
_diffrn_reflns_limit_h_min -9
_diffrn_reflns_limit_k_max 7
_diffrn_reflns_limit_k_min -12
_diffrn_reflns_limit_l_max 14
_diffrn_reflns_limit_l_min -15
_diffrn_reflns_number 4557
_diffrn_reflns_point_group_measured_fraction_full 0.985
_diffrn_reflns_point_group_measured_fraction_max 0.916
_diffrn_reflns_theta_full 25.242
_diffrn_reflns_theta_max 27.925
_diffrn_reflns_theta_min 1.786
_diffrn_source 'fine-focus sealed tube'
_exptl_absorpt_coefficient_mu 1.548
_exptl_absorpt_correction_type multi-scan
_exptl_absorpt_process_details SADABS
_exptl_crystal_colour green
_exptl_crystal_density_diffrn 1.503
_exptl_crystal_description block
_exptl_crystal_F_000 328
_exptl_crystal_size_max 0.260
_exptl_crystal_size_mid 0.240
_exptl_crystal_size_min 0.200
_exptl_transmission_factor_max 0.743
_exptl_transmission_factor_min 0.675
_refine_diff_density_max 0.885
_refine_diff_density_min -0.669
_refine_diff_density_rms 0.144
_refine_ls_extinction_method none
_refine_ls_goodness_of_fit_ref 1.098
_refine_ls_hydrogen_treatment constr
_refine_ls_matrix_type full
_refine_ls_number_parameters 178
_refine_ls_number_reflns 3144
_refine_ls_number_restraints 0
_refine_ls_restrained_S_all 1.098
_refine_ls_R_factor_all 0.0696
_refine_ls_R_factor_gt 0.0569
_refine_ls_shift/su_max 0.000
_refine_ls_shift/su_mean 0.000
_refine_ls_structure_factor_coef Fsqd
_refine_ls_weighting_details
;
 w=1/[\s^2^(Fo^2^)+(0.1111P)^2^+0.6657P]
 where P=(Fo^2^+2Fc^2^)/3
;
_refine_ls_weighting_scheme calc
_refine_ls_wR_factor_gt 0.1681
_refine_ls_wR_factor_ref 0.1815
_reflns_Friedel_coverage 0.000
_reflns_number_gt 2619
_reflns_number_total 3144
_reflns_threshold_expression 'I > 2\s(I)'
_cod_data_source_file c6nj02338j2.cif
_cod_data_source_block mo_150513a_0m
_cod_depositor_comments 'Adding full bibliography for 7055856--7055859.cif.'
_cod_database_code 7055858
_shelx_space_group_comment
;
The symmetry employed for this shelxl refinement is uniquely defined
by the following loop, which should always be used as a source of
symmetry information in preference to the above space-group names.
They are only intended as comments.
;
_shelx_estimated_absorpt_t_min 0.689
_shelx_estimated_absorpt_t_max 0.747
_shelxl_version_number 2013-2

loop_
_space_group_symop_operation_xyz
'x, y, z'
'-x, -y, -z'

loop_
_atom_site_label
_atom_site_type_symbol
_atom_site_fract_x
_atom_site_fract_y
_atom_site_fract_z
_atom_site_U_iso_or_equiv
_atom_site_adp_type
_atom_site_occupancy
_atom_site_site_symmetry_order
_atom_site_calc_flag
_atom_site_refinement_flags_posn
_atom_site_refinement_flags_adp
_atom_site_refinement_flags_occupancy
_atom_site_disorder_assembly
_atom_site_disorder_group
C1 C 0.5257(8) -0.3243(6) -0.2193(5) 0.0506(13) Uani 1 1 d . . . . .
H1A H 0.5618 -0.3367 -0.2968 0.076 Uiso 1 1 calc R U . . .
H1B H 0.3839 -0.3502 -0.2237 0.076 Uiso 1 1 calc R U . . .
H1C H 0.5748 -0.3896 -0.1717 0.076 Uiso 1 1 calc R U . . .
C2 C 0.6147(7) -0.1619(5) -0.1658(4) 0.0352(9) Uani 1 1 d . . . . .
C3 C 0.5263(7) -0.0428(5) -0.1735(4) 0.0389(10) Uani 1 1 d . . . . .
H3A H 0.4039 -0.0467 -0.2138 0.047 Uiso 1 1 calc R U . . .
C4 C 0.6639(6) 0.0814(5) -0.1073(4) 0.0315(8) Uani 1 1 d . . . . .
C5 C 0.6598(7) 0.2397(5) -0.0738(4) 0.0331(9) Uani 1 1 d . . . . .
C6 C 0.9959(8) 0.2416(5) 0.3095(4) 0.0399(10) Uani 1 1 d . . . . .
H6 H 0.9827 0.1381 0.2982 0.048 Uiso 1 1 calc R U . . .
C7 C 0.9856(8) 0.3080(5) 0.4207(4) 0.0407(11) Uani 1 1 d . . . . .
H7 H 0.9653 0.2487 0.4819 0.049 Uiso 1 1 calc R U . . .
C8 C 1.0057(7) 0.4629(5) 0.4411(3) 0.0327(9) Uani 1 1 d . . . . .
C9 C 1.0359(9) 0.5437(5) 0.3453(4) 0.0446(12) Uani 1 1 d . . . . .
H9 H 1.0515 0.6476 0.3544 0.054 Uiso 1 1 calc R U . . .
C10 C 1.0428(8) 0.4709(5) 0.2369(4) 0.0418(11) Uani 1 1 d . . . . .
H10 H 1.0612 0.5276 0.1742 0.050 Uiso 1 1 calc R U . . .
Cu1 Cu 1.00449(7) 0.20953(5) 0.05322(4) 0.0286(2) Uani 1 1 d . . . . .
N1 N 0.8227(5) 0.0440(4) -0.0622(3) 0.0289(7) Uani 1 1 d . . . . .
N2 N 0.7937(5) -0.1059(4) -0.0991(3) 0.0278(7) Uani 1 1 d . . . . .
N3 N 1.0240(5) 0.3211(4) 0.2178(3) 0.0303(7) Uani 1 1 d . . . . .
O1 O 0.8054(5) 0.3190(3) 0.0015(3) 0.0359(7) Uani 1 1 d . . . . .
O2 O 0.5249(5) 0.2894(4) -0.1186(3) 0.0488(9) Uani 1 1 d . . . . .
O3 O 1.2078(6) 0.3717(4) -0.0408(4) 0.0520(10) Uani 1 1 d . . . . .
H3X H 1.3164 0.3620 -0.0365 0.078 Uiso 1 1 d R U . . .
H3Y H 1.2525 0.4802 -0.0160 0.078 Uiso 1 1 d R U . . .
O4 O 0.724(4) 0.805(2) 0.3285(19) 0.47(2) Uani 1 1 d . . . A 1
O5 O 0.984(3) 0.879(2) 0.3051(17) 0.134(6) Uiso 0.5 1 d . . P B 1
O6 O 0.754(6) 0.022(3) 0.575(4) 0.37(3) Uani 0.5 1 d . . P C 1
O5A O 0.5000 0.5000 0.5000 0.43(2) Uiso 1 2 d S . P D 2

loop_
_atom_site_aniso_label
_atom_site_aniso_U_11
_atom_site_aniso_U_22
_atom_site_aniso_U_33
_atom_site_aniso_U_23
_atom_site_aniso_U_13
_atom_site_aniso_U_12
C1 0.034(3) 0.039(3) 0.068(3) -0.014(2) -0.009(2) 0.004(2)
C2 0.032(2) 0.033(2) 0.040(2) -0.0033(17) -0.0007(17) 0.0109(18)
C3 0.031(2) 0.040(3) 0.044(2) -0.0040(19) -0.0042(18) 0.012(2)
C4 0.031(2) 0.033(2) 0.033(2) 0.0011(16) 0.0031(16) 0.0136(18)
C5 0.037(2) 0.035(2) 0.036(2) 0.0057(17) 0.0089(17) 0.0224(19)
C6 0.060(3) 0.026(2) 0.035(2) -0.0016(16) 0.006(2) 0.017(2)
C7 0.065(3) 0.030(2) 0.028(2) 0.0012(16) 0.005(2) 0.018(2)
C8 0.039(2) 0.030(2) 0.028(2) -0.0061(16) 0.0035(16) 0.0119(18)
C9 0.074(3) 0.024(2) 0.036(2) -0.0024(17) 0.013(2) 0.014(2)
C10 0.063(3) 0.030(2) 0.034(2) 0.0035(17) 0.012(2) 0.013(2)
Cu1 0.0350(3) 0.0249(3) 0.0274(3) -0.00416(19) 0.0001(2) 0.0147(2)
N1 0.0334(18) 0.0262(17) 0.0287(16) -0.0021(13) 0.0039(14) 0.0131(14)
N2 0.0321(18) 0.0237(16) 0.0285(16) -0.0037(13) 0.0001(13) 0.0131(14)
N3 0.0383(19) 0.0267(17) 0.0268(16) -0.0048(13) 0.0040(14) 0.0133(15)
O1 0.0418(17) 0.0284(15) 0.0423(17) 0.0012(13) 0.0017(13) 0.0202(14)
O2 0.049(2) 0.048(2) 0.058(2) 0.0048(16) 0.0001(16) 0.0319(17)
O3 0.054(2) 0.0351(18) 0.081(3) 0.0209(18) 0.032(2) 0.0247(17)
O4 0.64(4) 0.39(2) 0.37(2) -0.21(2) -0.37(3) 0.39(3)
O6 0.52(5) 0.27(3) 0.57(6) 0.34(4) 0.47(5) 0.30(3)

loop_
_atom_type_symbol
_atom_type_description
_atom_type_scat_dispersion_real
_atom_type_scat_dispersion_imag
_atom_type_scat_source
C C 0.0033 0.0016 'International Tables Vol C Tables 4.2.6.8 and 6.1.1.4'
H H 0.0000 0.0000 'International Tables Vol C Tables 4.2.6.8 and 6.1.1.4'
Cu Cu 0.3201 1.2651 'International Tables Vol C Tables 4.2.6.8 and 6.1.1.4'
N N 0.0061 0.0033 'International Tables Vol C Tables 4.2.6.8 and 6.1.1.4'
O O 0.0106 0.0060 'International Tables Vol C Tables 4.2.6.8 and 6.1.1.4'

loop_
_geom_angle_atom_site_label_1
_geom_angle_atom_site_label_2
_geom_angle_atom_site_label_3
_geom_angle
_geom_angle_site_symmetry_1
_geom_angle_site_symmetry_3
C2 C1 H1A 109.5 . .
C2 C1 H1B 109.5 . .
H1A C1 H1B 109.5 . .
C2 C1 H1C 109.5 . .
H1A C1 H1C 109.5 . .
H1B C1 H1C 109.5 . .
N2 C2 C3 108.1(4) . .
N2 C2 C1 125.3(4) . .
C3 C2 C1 126.5(4) . .
C4 C3 C2 104.2(4) . .
C4 C3 H3A 127.9 . .
C2 C3 H3A 127.9 . .
N1 C4 C3 111.1(4) . .
N1 C4 C5 116.6(4) . .
C3 C4 C5 132.3(4) . .
O2 C5 O1 124.0(4) . .
O2 C5 C4 121.4(4) . .
O1 C5 C4 114.6(3) . .
N3 C6 C7 122.5(4) . .
N3 C6 H6 118.7 . .
C7 C6 H6 118.7 . .
C6 C7 C8 120.3(4) . .
C6 C7 H7 119.8 . .
C8 C7 H7 119.8 . .
C9 C8 C7 116.4(4) . .
C9 C8 C8 122.0(5) . 2_766
C7 C8 C8 121.6(5) . 2_766
C10 C9 C8 120.5(4) . .
C10 C9 H9 119.7 . .
C8 C9 H9 119.7 . .
N3 C10 C9 122.9(4) . .
N3 C10 H10 118.6 . .
C9 C10 H10 118.6 . .
N2 Cu1 N1 98.70(13) 2_755 .
N2 Cu1 O1 177.69(13) 2_755 .
N1 Cu1 O1 81.46(13) . .
N2 Cu1 N3 94.46(14) 2_755 .
N1 Cu1 N3 141.78(14) . .
O1 Cu1 N3 86.78(13) . .
N2 Cu1 O3 93.30(14) 2_755 .
N1 Cu1 O3 109.52(15) . .
O1 Cu1 O3 84.48(13) . .
N3 Cu1 O3 105.31(15) . .
C4 N1 N2 107.4(3) . .
C4 N1 Cu1 112.4(3) . .
N2 N1 Cu1 139.5(3) . .
C2 N2 N1 109.3(3) . .
C2 N2 Cu1 129.6(3) . 2_755
N1 N2 Cu1 121.1(3) . 2_755
C6 N3 C10 117.4(4) . .
C6 N3 Cu1 119.7(3) . .
C10 N3 Cu1 122.5(3) . .
C5 O1 Cu1 114.7(2) . .
Cu1 O3 H3X 113.3 . .
Cu1 O3 H3Y 123.0 . .
H3X O3 H3Y 94.5 . .

loop_
_geom_bond_atom_site_label_1
_geom_bond_atom_site_label_2
_geom_bond_distance
_geom_bond_site_symmetry_2
C1 C2 1.505(6) .
C1 H1A 0.9600 .
C1 H1B 0.9600 .
C1 H1C 0.9600 .
C2 N2 1.355(6) .
C2 C3 1.410(6) .
C3 C4 1.389(6) .
C3 H3A 0.9300 .
C4 N1 1.332(5) .
C4 C5 1.487(6) .
C5 O2 1.253(5) .
C5 O1 1.282(6) .
C6 N3 1.343(6) .
C6 C7 1.390(6) .
C6 H6 0.9300 .
C7 C8 1.394(6) .
C7 H7 0.9300 .
C8 C9 1.391(6) .
C8 C8 1.487(8) 2_766
C9 C10 1.378(6) .
C9 H9 0.9300 .
C10 N3 1.348(6) .
C10 H10 0.9300 .
Cu1 N2 1.978(3) 2_755
Cu1 N1 1.994(3) .
Cu1 O1 2.018(3) .
Cu1 N3 2.052(3) .
Cu1 O3 2.217(3) .
N1 N2 1.364(4) .
N2 Cu1 1.978(3) 2_755
O3 H3X 0.7940 .
O3 H3Y 0.9711 .

loop_
_geom_torsion_atom_site_label_1
_geom_torsion_atom_site_label_2
_geom_torsion_atom_site_label_3
_geom_torsion_atom_site_label_4
_geom_torsion
_geom_torsion_site_symmetry_1
_geom_torsion_site_symmetry_4
N2 C2 C3 C4 -0.5(5) . .
C1 C2 C3 C4 178.2(5) . .
C2 C3 C4 N1 -0.2(5) . .
C2 C3 C4 C5 -176.2(4) . .
N1 C4 C5 O2 174.3(4) . .
C3 C4 C5 O2 -9.8(7) . .
N1 C4 C5 O1 -4.5(6) . .
C3 C4 C5 O1 171.4(5) . .
N3 C6 C7 C8 -0.3(8) . .
C6 C7 C8 C9 0.0(7) . .
C6 C7 C8 C8 179.6(5) . 2_766
C7 C8 C9 C10 0.6(8) . .
C8 C8 C9 C10 -179.0(6) 2_766 .
C8 C9 C10 N3 -0.9(9) . .
C3 C4 N1 N2 0.7(5) . .
C5 C4 N1 N2 177.4(3) . .
C3 C4 N1 Cu1 -171.1(3) . .
C5 C4 N1 Cu1 5.6(5) . .
C3 C2 N2 N1 0.9(5) . .
C1 C2 N2 N1 -177.8(4) . .
C3 C2 N2 Cu1 -179.8(3) . 2_755
C1 C2 N2 Cu1 1.5(7) . 2_755
C4 N1 N2 C2 -1.0(4) . .
Cu1 N1 N2 C2 167.3(3) . .
C4 N1 N2 Cu1 179.6(3) . 2_755
Cu1 N1 N2 Cu1 -12.1(5) . 2_755
C7 C6 N3 C10 0.1(7) . .
C7 C6 N3 Cu1 -172.8(4) . .
C9 C10 N3 C6 0.5(8) . .
C9 C10 N3 Cu1 173.3(4) . .
O2 C5 O1 Cu1 -177.8(3) . .
C4 C5 O1 Cu1 0.9(5) . .
